data_2235507
loop_
_publ_author_name
'Abbaszadeh, Abolfazl'
'Safari, Nasser'
'Amani, Vahid'
'Notash, Behrouz'

_publ_section_title
;
 Bis(ethylenediamine-\k^2^<i>N</i>,<i>N</i>')bis(methanol-\k<i>O</i>)copper(II)
 benzene-1,4-dicarboxylate methanol disolvate
;
_journal_coeditor_code HY2562
_journal_issue 7
_journal_name_full 'Acta Crystallographica Section E'
_journal_page_first m1012
_journal_paper_doi 10.1107/S1600536812028942
_journal_volume 68
_journal_year 2012
_chemical_formula_iupac '[Cu (C2 H8 N2)2 (C H4 O)2] (C8 H4 O4), 2C H4 O'
_chemical_formula_moiety 'C6 H24 Cu N4 O2 2+, C8 H4 O4 2-, 2(C H4 O)'
_chemical_formula_sum 'C16 H36 Cu N4 O8'
_chemical_formula_weight 476.04
_chemical_name_systematic
;
Bis(ethylenediamine-\k^2^<i>N</i>,<i>N</i>')bis(methanol-\k<i>O</i>)copper(II)
benzene-1,4-dicarboxylate methanol disolvate
;
_space_group_IT_number 14
_symmetry_cell_setting monoclinic
_symmetry_space_group_name_Hall '-P 2yn'
_symmetry_space_group_name_H-M 'P 1 21/n 1'
_atom_sites_solution_hydrogens geom
_atom_sites_solution_primary direct
_atom_sites_solution_secondary difmap
_audit_creation_method SHELXL-97
_cell_angle_alpha 90.00
_cell_angle_beta 92.43(3)
_cell_angle_gamma 90.00
_cell_formula_units_Z 2
_cell_length_a 7.3075(15)
_cell_length_b 12.416(3)
_cell_length_c 12.551(3)
_cell_measurement_reflns_used 3038
_cell_measurement_temperature 120(2)
_cell_measurement_theta_max 29.13
_cell_measurement_theta_min 3.17
_cell_volume 1137.7(5)
_computing_cell_refinement 'X-AREA (Stoe & Cie, 2002)'
_computing_data_collection 'X-AREA (Stoe & Cie, 2002)'
_computing_data_reduction 'X-RED (Stoe & Cie, 2002)'
_computing_molecular_graphics 'ORTEP-3 (Farrugia, 1997)'
_computing_publication_material 'WinGX (Farrugia, 1999)'
_computing_structure_refinement 'SHELXL97 (Sheldrick, 2008)'
_computing_structure_solution 'SHELXS97 (Sheldrick, 2008)'
_diffrn_ambient_temperature 120(2)
_diffrn_measured_fraction_theta_full 0.996
_diffrn_measured_fraction_theta_max 0.996
_diffrn_measurement_device_type 'Stoe IPDS-2T'
_diffrn_measurement_method '\w scans'
_diffrn_radiation_monochromator graphite
_diffrn_radiation_source 'fine-focus sealed tube'
_diffrn_radiation_type MoK\a
_diffrn_radiation_wavelength 0.71073
_diffrn_reflns_av_R_equivalents 0.0484
_diffrn_reflns_av_sigmaI/netI 0.0498
_diffrn_reflns_limit_h_max 10
_diffrn_reflns_limit_h_min -9
_diffrn_reflns_limit_k_max 15
_diffrn_reflns_limit_k_min -17
_diffrn_reflns_limit_l_max 13
_diffrn_reflns_limit_l_min -17
_diffrn_reflns_number 7838
_diffrn_reflns_theta_full 29.13
_diffrn_reflns_theta_max 29.13
_diffrn_reflns_theta_min 3.17
_exptl_absorpt_coefficient_mu 1.006
_exptl_absorpt_correction_T_max 0.8241
_exptl_absorpt_correction_T_min 0.7522
_exptl_absorpt_correction_type numerical
_exptl_absorpt_process_details '(X-SHAPE and X-RED; Stoe & Cie, 2002)'
_exptl_crystal_colour violet
_exptl_crystal_density_diffrn 1.390
_exptl_crystal_density_method 'not measured'
_exptl_crystal_description block
_exptl_crystal_F_000 506
_exptl_crystal_size_max 0.30
_exptl_crystal_size_mid 0.25
_exptl_crystal_size_min 0.20
_refine_diff_density_max 0.335
_refine_diff_density_min -0.307
_refine_ls_extinction_method none
_refine_ls_goodness_of_fit_ref 1.027
_refine_ls_hydrogen_treatment mixed
_refine_ls_matrix_type full
_refine_ls_number_parameters 159
_refine_ls_number_reflns 3038
_refine_ls_number_restraints 2
_refine_ls_restrained_S_all 1.028
_refine_ls_R_factor_all 0.0642
_refine_ls_R_factor_gt 0.0410
_refine_ls_shift/su_max 0.001
_refine_ls_shift/su_mean 0.000
_refine_ls_structure_factor_coef Fsqd
_refine_ls_weighting_details 'calc w=1/[\s^2^(Fo^2^)+(0.0404P)^2^+0.2093P] where P=(Fo^2^+2Fc^2^)/3'
_refine_ls_weighting_scheme calc
_refine_ls_wR_factor_gt 0.0786
_refine_ls_wR_factor_ref 0.0845
_reflns_number_gt 2347
_reflns_number_total 3038
_reflns_threshold_expression I>2\s(I)
_cod_data_source_file hy2562.cif
_cod_data_source_block I
_cod_original_sg_symbol_H-M 'P 21/n'
_cod_database_code 2235507
_cod_database_fobs_code 2235507

loop_
_symmetry_equiv_pos_as_xyz
'x, y, z'
'-x+1/2, y+1/2, -z+1/2'
'-x, -y, -z'
'x-1/2, -y-1/2, z-1/2'

loop_
_atom_site_type_symbol
_atom_site_label
_atom_site_fract_x
_atom_site_fract_y
_atom_site_fract_z
_atom_site_U_iso_or_equiv
_atom_site_adp_type
_atom_site_calc_flag
_atom_site_refinement_flags
_atom_site_occupancy
_atom_site_symmetry_multiplicity
Cu Cu1 0.0000 0.5000 0.5000 0.01297(9) Uani d S 1 2
O O1 0.7634(2) 0.76878(13) 0.41449(15) 0.0307(4) Uani d . 1 1
O O2 0.4701(2) 0.71851(12) 0.40999(14) 0.0272(4) Uani d . 1 1
O O3 0.49935(19) 0.51748(11) 0.33602(12) 0.0186(3) Uani d D 1 1
O O4 -0.0673(2) 0.60364(12) 0.33221(13) 0.0214(3) Uani d D 1 1
N N1 0.1952(2) 0.60613(15) 0.55183(16) 0.0171(3) Uani d . 1 1
N N2 0.1712(2) 0.40775(14) 0.41747(15) 0.0168(3) Uani d . 1 1
C C1 0.1084(3) 0.69471(18) 0.6108(2) 0.0239(5) Uani d . 1 1
H H1A 0.0700 0.7530 0.5609 0.029 Uiso calc R 1 1
H H1B 0.1969 0.7249 0.6648 0.029 Uiso calc R 1 1
C C2 0.0570(3) 0.35020(18) 0.33503(19) 0.0231(4) Uani d . 1 1
H H2A 0.1279 0.2910 0.3037 0.028 Uiso calc R 1 1
H H2B 0.0174 0.4004 0.2772 0.028 Uiso calc R 1 1
C C3 0.5963(3) 0.78604(16) 0.42582(17) 0.0192(4) Uani d . 1 1
C C4 0.5456(3) 0.89742(16) 0.46348(16) 0.0164(4) Uani d . 1 1
C C5 0.3620(3) 0.92725(17) 0.47038(17) 0.0172(4) Uani d . 1 1
H H5 0.2676 0.8778 0.4502 0.021 Uiso calc R 1 1
C C6 0.6820(3) 0.97086(16) 0.49332(17) 0.0173(4) Uani d . 1 1
H H6 0.8069 0.9510 0.4888 0.021 Uiso calc R 1 1
C C7 0.5385(3) 0.5129(2) 0.22584(18) 0.0257(5) Uani d . 1 1
H H7A 0.4517 0.5586 0.1849 0.039 Uiso calc R 1 1
H H7B 0.5272 0.4384 0.2006 0.039 Uiso calc R 1 1
H H7C 0.6635 0.5386 0.2162 0.039 Uiso calc R 1 1
C C8 0.0619(3) 0.6480(2) 0.2634(2) 0.0299(5) Uani d . 1 1
H H8A -0.0026 0.6885 0.2062 0.045 Uiso calc R 1 1
H H8B 0.1329 0.5898 0.2324 0.045 Uiso calc R 1 1
H H8C 0.1446 0.6964 0.3040 0.045 Uiso calc R 1 1
H H3A 0.500(4) 0.5781(16) 0.355(2) 0.036(8) Uiso d D 1 1
H H4A -0.127(4) 0.6514(19) 0.353(2) 0.040(9) Uiso d D 1 1
H H1C 0.258(4) 0.632(2) 0.506(2) 0.025(7) Uiso d . 1 1
H H2C 0.256(3) 0.445(2) 0.389(2) 0.026(7) Uiso d . 1 1
H H1D 0.266(4) 0.573(2) 0.596(2) 0.029(7) Uiso d . 1 1
H H2D 0.220(3) 0.358(2) 0.465(2) 0.026(7) Uiso d . 1 1

loop_
_atom_site_aniso_label
_atom_site_aniso_U_11
_atom_site_aniso_U_22
_atom_site_aniso_U_33
_atom_site_aniso_U_12
_atom_site_aniso_U_13
_atom_site_aniso_U_23
Cu1 0.01172(14) 0.01237(14) 0.01498(16) 0.00083(14) 0.00256(10) -0.00271(16)
O1 0.0276(8) 0.0218(8) 0.0430(11) 0.0109(6) 0.0046(7) -0.0054(8)
O2 0.0341(8) 0.0163(7) 0.0319(9) -0.0010(6) 0.0104(7) -0.0046(7)
O3 0.0202(6) 0.0142(8) 0.0216(7) -0.0017(5) 0.0041(5) -0.0032(6)
O4 0.0197(7) 0.0191(7) 0.0261(8) 0.0041(6) 0.0064(6) -0.0008(7)
N1 0.0154(8) 0.0178(8) 0.0180(9) 0.0000(6) 0.0009(7) -0.0001(7)
N2 0.0179(8) 0.0154(8) 0.0175(9) 0.0011(6) 0.0037(7) -0.0013(7)
C1 0.0232(10) 0.0184(10) 0.0306(12) -0.0037(8) 0.0043(9) -0.0086(9)
C2 0.0278(11) 0.0210(10) 0.0208(11) -0.0013(8) 0.0071(8) -0.0074(9)
C3 0.0267(10) 0.0167(9) 0.0145(10) 0.0065(8) 0.0031(7) 0.0025(8)
C4 0.0221(9) 0.0154(9) 0.0120(9) 0.0038(7) 0.0035(7) 0.0036(8)
C5 0.0198(9) 0.0168(9) 0.0152(10) 0.0007(7) 0.0014(7) -0.0007(8)
C6 0.0179(9) 0.0199(10) 0.0140(9) 0.0044(7) 0.0019(7) 0.0018(7)
C7 0.0260(9) 0.0297(13) 0.0215(10) -0.0006(9) 0.0006(7) -0.0047(10)
C8 0.0245(11) 0.0382(13) 0.0274(13) 0.0068(9) 0.0077(9) 0.0074(11)

loop_
_atom_type_symbol
_atom_type_description
_atom_type_scat_dispersion_real
_atom_type_scat_dispersion_imag
_atom_type_scat_source
C C 0.0033 0.0016 'International Tables Vol C Tables 4.2.6.8 and 6.1.1.4'
H H 0.0000 0.0000 'International Tables Vol C Tables 4.2.6.8 and 6.1.1.4'
N N 0.0061 0.0033 'International Tables Vol C Tables 4.2.6.8 and 6.1.1.4'
O O 0.0106 0.0060 'International Tables Vol C Tables 4.2.6.8 and 6.1.1.4'
Cu Cu 0.3201 1.2651 'International Tables Vol C Tables 4.2.6.8 and 6.1.1.4'

loop_
_geom_angle_atom_site_label_1
_geom_angle_atom_site_label_2
_geom_angle_atom_site_label_3
_geom_angle_site_symmetry_1
_geom_angle_site_symmetry_3
_geom_angle
N2 Cu1 N2 . 3_566 180.0
N2 Cu1 N1 . . 95.19(7)
N2 Cu1 N1 3_566 . 84.81(7)
N1 Cu1 N1 3_566 . 180.0
O4 Cu1 N1 . . 92.66(7)
O4 Cu1 N1 . 3_566 87.34(7)
O4 Cu1 N2 . . 87.92(7)
O4 Cu1 N2 . 3_566 92.08(7)
C7 O3 H3A . . 109(2)
C8 O4 H4A . . 107(2)
C1 N1 Cu1 . . 109.39(12)
C1 N1 H1C . . 109.0(19)
Cu1 N1 H1C . . 116.0(19)
C1 N1 H1D . . 107(2)
Cu1 N1 H1D . . 107.2(19)
H1C N1 H1D . . 108(3)
C2 N2 Cu1 . . 106.80(12)
C2 N2 H2C . . 111.4(18)
Cu1 N2 H2C . . 112.3(19)
C2 N2 H2D . . 108.3(17)
Cu1 N2 H2D . . 106.7(17)
H2C N2 H2D . . 111(2)
N1 C1 C2 . 3_566 108.47(17)
N1 C1 H1A . . 110.0
C2 C1 H1A 3_566 . 110.0
N1 C1 H1B . . 110.0
C2 C1 H1B 3_566 . 110.0
H1A C1 H1B . . 108.4
N2 C2 C1 . 3_566 107.42(18)
N2 C2 H2A . . 110.2
C1 C2 H2A 3_566 . 110.2
N2 C2 H2B . . 110.2
C1 C2 H2B 3_566 . 110.2
H2A C2 H2B . . 108.5
O1 C3 O2 . . 125.47(19)
O1 C3 C4 . . 116.41(19)
O2 C3 C4 . . 118.12(18)
C6 C4 C5 . . 119.24(18)
C6 C4 C3 . . 120.07(18)
C5 C4 C3 . . 120.69(18)
C6 C5 C4 3_676 . 119.91(18)
C6 C5 H5 3_676 . 120.0
C4 C5 H5 . . 120.0
C5 C6 C4 3_676 . 120.86(18)
C5 C6 H6 3_676 . 119.6
C4 C6 H6 . . 119.6
O3 C7 H7A . . 109.5
O3 C7 H7B . . 109.5
H7A C7 H7B . . 109.5
O3 C7 H7C . . 109.5
H7A C7 H7C . . 109.5
H7B C7 H7C . . 109.5
O4 C8 H8A . . 109.5
O4 C8 H8B . . 109.5
H8A C8 H8B . . 109.5
O4 C8 H8C . . 109.5
H8A C8 H8C . . 109.5
H8B C8 H8C . . 109.5

loop_
_geom_bond_atom_site_label_1
_geom_bond_atom_site_label_2
_geom_bond_site_symmetry_2
_geom_bond_distance
Cu1 N2 . 2.0150(17)
Cu1 N1 . 2.0286(18)
Cu1 O4 . 2.4990(17)
O1 C3 . 1.254(3)
O2 C3 . 1.256(3)
O3 C7 . 1.425(3)
O3 H3A . 0.79(2)
O4 C8 . 1.418(3)
O4 H4A . 0.78(2)
N1 C1 . 1.483(3)
N1 H1C . 0.82(3)
N1 H1D . 0.84(3)
N2 C2 . 1.485(3)
N2 H2C . 0.86(2)
N2 H2D . 0.92(2)
C1 C2 3_566 1.518(3)
C1 H1A . 0.9900
C1 H1B . 0.9900
C2 C1 3_566 1.518(3)
C2 H2A . 0.9900
C2 H2B . 0.9900
C3 C4 . 1.513(3)
C4 C6 . 1.391(3)
C4 C5 . 1.397(3)
C5 C6 3_676 1.387(3)
C5 H5 . 0.9500
C6 C5 3_676 1.387(3)
C6 H6 . 0.9500
C7 H7A . 0.9800
C7 H7B . 0.9800
C7 H7C . 0.9800
C8 H8A . 0.9800
C8 H8B . 0.9800
C8 H8C . 0.9800

loop_
_geom_hbond_atom_site_label_D
_geom_hbond_atom_site_label_H
_geom_hbond_atom_site_label_A
_geom_hbond_site_symmetry_A
_geom_hbond_distance_DH
_geom_hbond_distance_HA
_geom_hbond_distance_DA
_geom_hbond_angle_DHA
_geom_hbond_publ_flag
N1 H1C O2 . 0.82(3) 2.27(3) 3.075(3) 167(3) y
N1 H1D O3 3_666 0.84(3) 2.20(3) 3.009(2) 162(3) y
N2 H2C O3 . 0.86(2) 2.12(3) 2.976(2) 169(3) y
N2 H2D O1 3_666 0.92(2) 2.18(3) 3.065(3) 160(2) y
O3 H3A O2 . 0.79(2) 1.89(2) 2.675(2) 172(3) y
O4 H4A O1 1_455 0.78(2) 1.85(2) 2.628(2) 171(3) y
C7 H7C O4 1_655 0.98 2.53 3.320(3) 138 y

loop_
_geom_torsion_atom_site_label_1
_geom_torsion_atom_site_label_2
_geom_torsion_atom_site_label_3
_geom_torsion_atom_site_label_4
_geom_torsion_site_symmetry_1
_geom_torsion_site_symmetry_4
_geom_torsion
N2 Cu1 N1 C1 . . 175.14(15)
N2 Cu1 N1 C1 3_566 . -4.86(15)
N1 Cu1 N2 C2 3_566 . 23.15(14)
N1 Cu1 N2 C2 . . -156.85(14)
Cu1 N1 C1 C2 . 3_566 31.5(2)
Cu1 N2 C2 C1 . 3_566 -46.2(2)
O1 C3 C4 C6 . . -6.2(3)
O2 C3 C4 C6 . . 172.9(2)
O1 C3 C4 C5 . . 174.9(2)
O2 C3 C4 C5 . . -6.1(3)
C6 C4 C5 C6 . 3_676 0.0(3)
C3 C4 C5 C6 . 3_676 178.98(19)
C5 C4 C6 C5 . 3_676 0.0(3)
C3 C4 C6 C5 . 3_676 -178.99(19)
